data_1576730
loop_
_publ_author_name
'Clarkson, Aidan J.'
'Alley, Kimberly A.'
'Werley, Bryn K.'
'Robins, Jacob G.'
'Liu, Shubin'
'Johnson, Jeffrey S.'

_publ_section_title
;
 Catalytic asymmetric P<sup>(III)</sup>-additions to salicylaldehydes
 enable divergent stereoselective dearomatizations of phenols.
;
_journal_issue 5
_journal_name_full 'Chemical science'
_journal_page_first 2837
_journal_page_last 2846
_journal_paper_doi 10.1039/d5sc08571c
_journal_volume 17
_journal_year 2026
_chemical_absolute_configuration ad
_chemical_formula_moiety 'C22 H24 N1 O7 P1'
_chemical_formula_sum 'C22 H24 N O7 P'
_chemical_formula_weight 445.41
_space_group_IT_number 19
_space_group_name_Hall 'P 2ac 2ab'
_space_group_name_H-M_alt 'P 21 21 21'
_symmetry_cell_setting orthorhombic
_symmetry_space_group_name_H-M 'P 21 21 21'
_atom_sites_solution_hydrogens difmap
_atom_sites_solution_primary direct
_audit_creation_date 2025-02-08
_audit_creation_method CRYSTALS_ver_14.61_build_6236
_audit_update_record
;
2025-07-23 deposited with the CCDC.	2025-12-09 downloaded from the CCDC.
;
_cell_angle_alpha 90
_cell_angle_beta 90
_cell_angle_gamma 90
_cell_formula_units_Z 4
_cell_length_a 7.0600(2)
_cell_length_b 11.8513(4)
_cell_length_c 26.1740(8)
_cell_measurement_reflns_used 9694
_cell_measurement_temperature 150
_cell_measurement_theta_max 132
_cell_measurement_theta_min 7
_cell_volume 2189.98(12)
_computing_cell_refinement 'USER DEFINED CELL REFINEMENT'
_computing_data_collection 'USER DEFINED DATA COLLECTION'
_computing_data_reduction 'Apex2 (Bruker AXS, 2006)'
_computing_molecular_graphics 'CAMERON (Watkin et al., 1996)'
_computing_publication_material 'CRYSTALS (Betteridge et al., 2003)'
_computing_structure_refinement 'CRYSTALS (Betteridge et al., 2003)'
_computing_structure_solution 'SIR92 (Altomare et al., 1994)'
_diffrn_ambient_temperature 150
_diffrn_measured_fraction_theta_full 1.000
_diffrn_measured_fraction_theta_max 1.000
_diffrn_measurement_device Serial
_diffrn_measurement_device_type Unknown
_diffrn_measurement_method '\f & \w scans'
_diffrn_radiation_monochromator graphite
_diffrn_radiation_type 'Cu K\a'
_diffrn_radiation_wavelength 1.54178
_diffrn_reflns_av_R_equivalents 0.112
_diffrn_reflns_limit_h_max 8
_diffrn_reflns_limit_h_min -8
_diffrn_reflns_limit_k_max 14
_diffrn_reflns_limit_k_min -14
_diffrn_reflns_limit_l_max 31
_diffrn_reflns_limit_l_min -31
_diffrn_reflns_number 75568
_diffrn_reflns_theta_full 66.762
_diffrn_reflns_theta_max 66.762
_diffrn_reflns_theta_min 3.377
_diffrn_standards_number 0
_exptl_absorpt_coefficient_mu 1.493
_exptl_absorpt_correction_T_max 0.99
_exptl_absorpt_correction_T_min 0.97
_exptl_absorpt_correction_type multi-scan
_exptl_absorpt_process_details 'DENZO/SCALEPACK (Otwinowski & Minor, 1997)'
_exptl_crystal_colour colorless
_exptl_crystal_density_diffrn 1.351
_exptl_crystal_density_method 'not measured'
_exptl_crystal_description block
_exptl_crystal_F_000 936
_exptl_crystal_size_max 0.050
_exptl_crystal_size_mid 0.020
_exptl_crystal_size_min 0.010
_refine_diff_density_max 0.44
_refine_diff_density_min -0.35
_refine_ls_abs_structure_details 'Flack (1983), 1630 Friedel-pairs'
_refine_ls_abs_structure_Flack 0.06(4)
_refine_ls_extinction_method None
_refine_ls_goodness_of_fit_ref 1.0011
_refine_ls_hydrogen_treatment constr
_refine_ls_matrix_type full
_refine_ls_number_parameters 281
_refine_ls_number_reflns 3868
_refine_ls_number_restraints 18
_refine_ls_R_factor_all 0.0650
_refine_ls_R_factor_gt 0.0540
_refine_ls_shift/su_max 0.0004346
_refine_ls_shift/su_mean 0.0000300
_refine_ls_structure_factor_coef Fsqd
_refine_ls_weighting_details
;
 Method= Modified Sheldrick 
 w=1/[\s^2^(F^2^) + ( 0.08P)^2^ + 1.67P] 
 ,where P=(max(Fo^2^,0) + 2Fc^2^)/3 
;
_refine_ls_weighting_scheme calc
_refine_ls_wR_factor_all 0.1479
_refine_ls_wR_factor_gt 0.1404
_refine_ls_wR_factor_ref 0.1479
_reflns_limit_h_max 8
_reflns_limit_h_min -8
_reflns_limit_k_max 14
_reflns_limit_k_min 0
_reflns_limit_l_max 31
_reflns_limit_l_min 0
_reflns_number_gt 3210
_reflns_number_total 3885
_reflns_threshold_expression I>2.0\s(I)
_oxford_diffrn_Wilson_B_factor 3.78
_oxford_diffrn_Wilson_scale 61.98
_oxford_refine_ls_r_factor_ref 0.0650
_oxford_refine_ls_scale 0.13179(9)
_oxford_reflns_number_all 3868
_oxford_reflns_threshold_expression_ref I>-3.0\s(I)
_oxford_structure_analysis_title 'cu_25036 in P2(1)2(1)2(1)'
_cod_data_source_file d5sc08571c2.cif
_cod_data_source_block 25036
_cod_original_sg_symbol_H-M 'P 21 21 21 '
_cod_original_formula_sum 'C22 H24 N1 O7 P1'
_cod_database_code 1576730

loop_
_symmetry_equiv_pos_as_xyz
x,y,z
-x+1/2,-y,z+1/2
x+1/2,-y+1/2,-z
-x,y+1/2,-z+1/2

loop_
_atom_site_label
_atom_site_type_symbol
_atom_site_fract_x
_atom_site_fract_y
_atom_site_fract_z
_atom_site_U_iso_or_equiv
_atom_site_occupancy
_atom_site_adp_type
_atom_site_refinement_flags_posn
_atom_site_refinement_flags_adp
_atom_site_refinement_flags_occupancy
_atom_site_disorder_assembly
_atom_site_disorder_group
_atom_site_attached_hydrogens
O1 O 0.9781(4) 0.2984(2) 0.93659(12) 0.0601 1.0000 Uani . . . . . .
O2 O 1.3442(5) 0.6763(2) 0.98639(11) 0.0561 1.0000 Uani . . . . . .
O3 O 0.8814(4) 0.8131(2) 0.88210(10) 0.0478 1.0000 Uani . . . . . .
O4 O 0.6697(4) 0.4058(3) 0.88535(11) 0.0545 1.0000 Uani . . . . . .
O5 O 0.5567(5) 0.4990(3) 0.78040(12) 0.0605 1.0000 Uani . . . . . .
O6 O 0.6378(5) 0.2996(3) 0.75028(15) 0.0776 1.0000 Uani . . . . . .
O7 O 0.8941(5) 0.4397(3) 0.75621(11) 0.0690 1.0000 Uani . . . . . .
N1 N 1.1397(5) 0.7662(3) 0.93149(11) 0.0389 1.0000 Uani . . . . . .
C1 C 0.8597(5) 0.4393(3) 0.87904(15) 0.0436 1.0000 Uani . . . . . .
C2 C 0.9980(6) 0.3903(3) 0.91801(14) 0.0429 1.0000 Uani . . . . . .
C3 C 1.1595(6) 0.4719(3) 0.93018(14) 0.0436 1.0000 Uani . . . . . .
C4 C 1.2353(6) 0.5109(3) 0.87842(14) 0.0425 1.0000 Uani . . . . . .
C5 C 1.1117(6) 0.5572(3) 0.84713(14) 0.0427 1.0000 Uani . . . . . .
C6 C 0.9100(6) 0.5604(3) 0.86646(14) 0.0422 1.0000 Uani . . . . . .
C7 C 0.9089(6) 0.6257(3) 0.91843(14) 0.0416 1.0000 Uani . . . . . .
C8 C 1.0617(5) 0.5785(3) 0.95455(13) 0.0397 1.0000 Uani . . . . . .
C9 C 1.2011(6) 0.6747(3) 0.96107(13) 0.0423 1.0000 Uani . . . . . .
C10 C 0.9655(5) 0.7466(3) 0.90774(13) 0.0390 1.0000 Uani . . . . . .
C11 C 1.2424(5) 0.8706(3) 0.92699(13) 0.0388 1.0000 Uani . . . . . .
C12 C 1.1545(6) 0.9694(3) 0.94180(16) 0.0499 1.0000 Uani . . . . . .
C13 C 1.2510(7) 1.0696(4) 0.93774(18) 0.0586 1.0000 Uani . . . . . .
C14 C 1.4341(7) 1.0701(4) 0.91911(17) 0.0552 1.0000 Uani . . . . . .
C15 C 1.5216(6) 0.9717(4) 0.90477(15) 0.0531 1.0000 Uani . . . . . .
C16 C 1.4251(6) 0.8702(3) 0.90877(14) 0.0435 1.0000 Uani . . . . . .
C17 C 0.7698(6) 0.3614(4) 0.84175(17) 0.0493 1.0000 Uani . . . . . .
C18 C 0.4515(9) 0.2774(6) 0.7300(3) 0.0944 1.0000 Uani . U . . . .
C19 C 0.3349(12) 0.2564(7) 0.7734(3) 0.1298 1.0000 Uani . U . . . .
C20 C 0.9137(8) 0.4685(5) 0.70198(17) 0.0718 1.0000 Uani . U . . . .
C21 C 1.0735(8) 0.5462(5) 0.6968(2) 0.0821 1.0000 Uani . U . . . .
P1 P 0.69711(16) 0.40977(10) 0.77922(4) 0.0534 1.0000 Uani . . . . . .
C22 C 1.3073(6) 0.4181(3) 0.96459(15) 0.0496 1.0000 Uani . . . . . .
H41 H 1.3646 0.5013 0.8694 0.0508 1.0000 Uiso R . . . . .
H51 H 1.1476 0.5871 0.8149 0.0503 1.0000 Uiso R . . . . .
H61 H 0.8256 0.5926 0.8422 0.0516 1.0000 Uiso R . . . . .
H71 H 0.7872 0.6227 0.9339 0.0488 1.0000 Uiso R . . . . .
H81 H 1.0069 0.5592 0.9865 0.0467 1.0000 Uiso R . . . . .
H121 H 1.0290 0.9681 0.9549 0.0564 1.0000 Uiso R . . . . .
H131 H 1.1926 1.1383 0.9478 0.0720 1.0000 Uiso R . . . . .
H141 H 1.5003 1.1396 0.9162 0.0653 1.0000 Uiso R . . . . .
H151 H 1.6475 0.9731 0.8920 0.0628 1.0000 Uiso R . . . . .
H161 H 1.4847 0.8015 0.8992 0.0523 1.0000 Uiso R . . . . .
H171 H 0.8067 0.2845 0.8442 0.0546 1.0000 Uiso R . . . . .
H181 H 0.4037 0.3420 0.7128 0.1114 1.0000 Uiso R . . . . .
H182 H 0.4533 0.2151 0.7072 0.1114 1.0000 Uiso R . . . . .
H191 H 0.2076 0.2409 0.7639 0.1436 1.0000 Uiso R . . . . .
H192 H 0.3376 0.3195 0.7958 0.1436 1.0000 Uiso R . . . . .
H193 H 0.3872 0.1926 0.7901 0.1436 1.0000 Uiso R . . . . .
H201 H 0.8028 0.5066 0.6908 0.0852 1.0000 Uiso R . . . . .
H202 H 0.9323 0.4027 0.6819 0.0852 1.0000 Uiso R . . . . .
H211 H 1.0903 0.5681 0.6622 0.0999 1.0000 Uiso R . . . . .
H212 H 1.0537 0.6114 0.7173 0.0999 1.0000 Uiso R . . . . .
H213 H 1.1832 0.5075 0.7084 0.0999 1.0000 Uiso R . . . . .
H221 H 1.4051 0.4713 0.9711 0.0593 1.0000 Uiso R . . . . .
H222 H 1.2511 0.3958 0.9960 0.0593 1.0000 Uiso R . . . . .
H223 H 1.3591 0.3538 0.9480 0.0593 1.0000 Uiso R . . . . .

loop_
_atom_site_aniso_label
_atom_site_aniso_U_11
_atom_site_aniso_U_22
_atom_site_aniso_U_33
_atom_site_aniso_U_23
_atom_site_aniso_U_13
_atom_site_aniso_U_12
O1 0.0602(19) 0.0374(16) 0.083(2) 0.0073(15) -0.0031(17) 0.0039(15)
O2 0.071(2) 0.0413(16) 0.0558(16) 0.0058(13) -0.0234(16) 0.0002(15)
O3 0.0483(15) 0.0412(15) 0.0539(15) 0.0094(13) -0.0071(13) 0.0087(13)
O4 0.0388(14) 0.0587(18) 0.0660(17) 0.0019(15) 0.0084(13) -0.0024(14)
O5 0.0632(19) 0.0499(18) 0.0683(19) -0.0032(15) 0.0010(17) 0.0042(14)
O6 0.065(2) 0.063(2) 0.104(3) -0.030(2) -0.033(2) 0.0035(18)
O7 0.0562(19) 0.097(3) 0.0540(17) -0.0183(17) 0.0032(15) -0.0137(18)
N1 0.0480(18) 0.0343(16) 0.0343(14) 0.0020(12) 0.0026(14) 0.0048(14)
C1 0.038(2) 0.042(2) 0.051(2) -0.0039(17) 0.0053(17) 0.0033(16)
C2 0.044(2) 0.036(2) 0.048(2) -0.0037(17) 0.0065(17) 0.0087(18)
C3 0.050(2) 0.036(2) 0.044(2) -0.0043(16) 0.0004(18) 0.0118(18)
C4 0.037(2) 0.045(2) 0.046(2) -0.0082(17) 0.0035(17) 0.0010(16)
C5 0.045(2) 0.042(2) 0.0414(19) -0.0048(16) 0.0006(17) -0.0026(17)
C6 0.044(2) 0.040(2) 0.0426(19) -0.0046(16) 0.0000(17) 0.0070(17)
C7 0.042(2) 0.040(2) 0.0426(19) 0.0001(16) 0.0043(16) 0.0106(17)
C8 0.049(2) 0.0342(19) 0.0357(17) -0.0035(16) 0.0023(16) 0.0121(17)
C9 0.051(2) 0.042(2) 0.0337(17) 0.0020(15) -0.0040(18) 0.0139(19)
C10 0.041(2) 0.039(2) 0.0372(18) -0.0035(16) 0.0033(16) 0.0068(17)
C11 0.045(2) 0.0378(19) 0.0341(17) 0.0038(15) 0.0007(15) 0.0029(16)
C12 0.049(2) 0.046(2) 0.055(2) 0.0016(19) 0.010(2) 0.012(2)
C13 0.063(3) 0.042(2) 0.070(3) 0.000(2) 0.006(2) 0.011(2)
C14 0.066(3) 0.035(2) 0.065(3) 0.0122(19) -0.001(2) -0.001(2)
C15 0.046(2) 0.065(3) 0.049(2) 0.011(2) 0.0104(19) -0.002(2)
C16 0.048(2) 0.039(2) 0.0432(19) 0.0012(17) 0.0000(17) 0.0062(18)
C17 0.039(2) 0.039(2) 0.070(3) -0.0106(19) -0.0015(19) -0.0030(17)
C18 0.075(4) 0.072(3) 0.137(5) -0.022(4) -0.010(4) -0.018(3)
C19 0.115(5) 0.105(4) 0.169(6) -0.029(4) 0.030(5) -0.021(4)
C20 0.074(3) 0.097(4) 0.044(2) -0.019(2) 0.006(2) 0.001(3)
C21 0.082(3) 0.088(4) 0.077(3) -0.014(3) 0.023(3) -0.006(3)
P1 0.0463(6) 0.0511(6) 0.0628(6) -0.0144(5) -0.0037(5) -0.0050(5)
C22 0.050(2) 0.041(2) 0.058(2) -0.0025(18) -0.005(2) 0.013(2)

loop_
_atom_type_symbol
_atom_type_scat_dispersion_real
_atom_type_scat_dispersion_imag
_atom_type_scat_Cromer_Mann_a1
_atom_type_scat_Cromer_Mann_b1
_atom_type_scat_Cromer_Mann_a2
_atom_type_scat_Cromer_Mann_b2
_atom_type_scat_Cromer_Mann_a3
_atom_type_scat_Cromer_Mann_b3
_atom_type_scat_Cromer_Mann_a4
_atom_type_scat_Cromer_Mann_b4
_atom_type_scat_Cromer_Mann_c
_atom_type_scat_source
C 0.0181 0.0091 2.3100 20.8439 1.0200 10.2075 1.5886 0.5687 0.8650 51.6512 0.2156 'International Tables Vol C 4.2.6.8 and 6.1.1.4'
H 0.0000 0.0000 0.4930 10.5109 0.3229 26.1257 0.1402 3.1424 0.0408 57.7998 0.0030 'International Tables Vol C 4.2.6.8 and 6.1.1.4'
N 0.0311 0.0180 12.2126 0.0057 3.1322 9.8933 2.0125 28.9975 1.1663 0.5826 -11.5290 'International Tables Vol C 4.2.6.8 and 6.1.1.4'
O 0.0492 0.0322 3.0485 13.2771 2.2868 5.7011 1.5463 0.3239 0.8670 32.9089 0.2508 'International Tables Vol C 4.2.6.8 and 6.1.1.4'
P 0.2955 0.4335 6.4345 1.9067 4.1791 27.1570 1.7800 0.5260 1.4908 68.1645 1.1149 'International Tables Vol C 4.2.6.8 and 6.1.1.4'

loop_
_geom_angle_atom_site_label_1
_geom_angle_site_symmetry_1
_geom_angle_atom_site_label_2
_geom_angle_site_symmetry_2
_geom_angle_atom_site_label_3
_geom_angle_site_symmetry_3
_geom_angle
_geom_angle_publ_flag
C1 . O4 . C17 . 62.8(3) yes
C18 . O6 . P1 . 125.0(3) yes
C20 . O7 . P1 . 120.8(3) yes
C9 . N1 . C10 . 112.9(3) yes
C9 . N1 . C11 . 123.7(3) yes
C10 . N1 . C11 . 123.4(3) yes
O4 . C1 . C2 . 115.1(3) yes
O4 . C1 . C6 . 121.0(3) yes
C2 . C1 . C6 . 110.8(3) yes
O4 . C1 . C17 . 59.7(3) yes
C2 . C1 . C17 . 118.5(3) yes
C6 . C1 . C17 . 123.1(4) yes
C1 . C2 . O1 . 122.7(4) yes
C1 . C2 . C3 . 112.1(3) yes
O1 . C2 . C3 . 125.2(4) yes
C2 . C3 . C4 . 105.5(3) yes
C2 . C3 . C8 . 105.3(3) yes
C4 . C3 . C8 . 105.7(3) yes
C2 . C3 . C22 . 111.7(3) yes
C4 . C3 . C22 . 114.4(3) yes
C8 . C3 . C22 . 113.4(3) yes
C3 . C4 . C5 . 116.5(3) yes
C3 . C4 . H41 . 121.4 no
C5 . C4 . H41 . 122.1 no
C4 . C5 . C6 . 115.3(3) yes
C4 . C5 . H51 . 122.1 no
C6 . C5 . H51 . 122.7 no
C1 . C6 . C5 . 105.6(3) yes
C1 . C6 . C7 . 106.2(3) yes
C5 . C6 . C7 . 107.9(3) yes
C1 . C6 . H61 . 112.2 no
C5 . C6 . H61 . 112.2 no
C7 . C6 . H61 . 112.3 no
C6 . C7 . C8 . 110.5(3) yes
C6 . C7 . C10 . 107.8(3) yes
C8 . C7 . C10 . 105.8(3) yes
C6 . C7 . H71 . 110.8 no
C8 . C7 . H71 . 111.0 no
C10 . C7 . H71 . 110.7 no
C7 . C8 . C3 . 110.5(3) yes
C7 . C8 . C9 . 104.5(3) yes
C3 . C8 . C9 . 111.3(3) yes
C7 . C8 . H81 . 110.1 no
C3 . C8 . H81 . 110.0 no
C9 . C8 . H81 . 110.3 no
C8 . C9 . N1 . 108.6(3) yes
C8 . C9 . O2 . 128.1(3) yes
N1 . C9 . O2 . 123.3(4) yes
C7 . C10 . N1 . 107.9(3) yes
C7 . C10 . O3 . 126.7(4) yes
N1 . C10 . O3 . 125.3(4) yes
N1 . C11 . C12 . 118.7(3) yes
N1 . C11 . C16 . 119.9(3) yes
C12 . C11 . C16 . 121.5(4) yes
C11 . C12 . C13 . 119.2(4) yes
C11 . C12 . H121 . 120.5 no
C13 . C12 . H121 . 120.3 no
C12 . C13 . C14 . 119.7(4) yes
C12 . C13 . H131 . 120.3 no
C14 . C13 . H131 . 120.0 no
C13 . C14 . C15 . 120.9(4) yes
C13 . C14 . H141 . 119.5 no
C15 . C14 . H141 . 119.6 no
C14 . C15 . C16 . 119.7(4) yes
C14 . C15 . H151 . 120.2 no
C16 . C15 . H151 . 120.1 no
C15 . C16 . C11 . 118.9(4) yes
C15 . C16 . H161 . 120.4 no
C11 . C16 . H161 . 120.7 no
C1 . C17 . O4 . 57.5(2) yes
C1 . C17 . P1 . 121.3(3) yes
O4 . C17 . P1 . 117.5(3) yes
C1 . C17 . H171 . 115.8 no
O4 . C17 . H171 . 115.5 no
P1 . C17 . H171 . 116.2 no
O6 . C18 . C19 . 105.5(6) yes
O6 . C18 . H181 . 110.6 no
C19 . C18 . H181 . 108.2 no
O6 . C18 . H182 . 111.2 no
C19 . C18 . H182 . 111.9 no
H181 . C18 . H182 . 109.5 no
C18 . C19 . H191 . 111.9 no
C18 . C19 . H192 . 110.0 no
H191 . C19 . H192 . 109.5 no
C18 . C19 . H193 . 106.4 no
H191 . C19 . H193 . 109.5 no
H192 . C19 . H193 . 109.5 no
O7 . C20 . C21 . 108.0(4) yes
O7 . C20 . H201 . 109.4 no
C21 . C20 . H201 . 108.0 no
O7 . C20 . H202 . 110.9 no
C21 . C20 . H202 . 111.0 no
H201 . C20 . H202 . 109.5 no
C20 . C21 . H211 . 110.9 no
C20 . C21 . H212 . 110.3 no
H211 . C21 . H212 . 109.5 no
C20 . C21 . H213 . 107.2 no
H211 . C21 . H213 . 109.5 no
H212 . C21 . H213 . 109.5 no
C17 . P1 . O6 . 104.4(2) yes
C17 . P1 . O7 . 99.71(19) yes
O6 . P1 . O7 . 104.0(2) yes
C17 . P1 . O5 . 113.95(19) yes
O6 . P1 . O5 . 115.81(19) yes
O7 . P1 . O5 . 116.9(2) yes
C3 . C22 . H221 . 109.1 no
C3 . C22 . H222 . 110.1 no
H221 . C22 . H222 . 109.5 no
C3 . C22 . H223 . 109.3 no
H221 . C22 . H223 . 109.5 no
H222 . C22 . H223 . 109.5 no

loop_
_geom_bond_atom_site_label_1
_geom_bond_site_symmetry_1
_geom_bond_atom_site_label_2
_geom_bond_site_symmetry_2
_geom_bond_distance
_geom_bond_publ_flag
O1 . C2 . 1.201(5) yes
O2 . C9 . 1.208(5) yes
O3 . C10 . 1.193(4) yes
O4 . C1 . 1.408(5) yes
O4 . C17 . 1.442(5) yes
O5 . P1 . 1.450(3) yes
O6 . C18 . 1.442(6) yes
O6 . P1 . 1.566(3) yes
O7 . C20 . 1.467(6) yes
O7 . P1 . 1.556(3) yes
N1 . C9 . 1.401(5) yes
N1 . C10 . 1.397(5) yes
N1 . C11 . 1.439(5) yes
C1 . C2 . 1.527(6) yes
C1 . C6 . 1.515(6) yes
C1 . C17 . 1.485(6) yes
C2 . C3 . 1.528(6) yes
C3 . C4 . 1.528(5) yes
C3 . C8 . 1.575(5) yes
C3 . C22 . 1.518(5) yes
C4 . C5 . 1.317(5) yes
C4 . H41 . 0.950 no
C5 . C6 . 1.512(5) yes
C5 . H51 . 0.950 no
C6 . C7 . 1.565(5) yes
C6 . H61 . 0.950 no
C7 . C8 . 1.539(5) yes
C7 . C10 . 1.514(5) yes
C7 . H71 . 0.950 no
C8 . C9 . 1.515(6) yes
C8 . H81 . 0.950 no
C11 . C12 . 1.381(5) yes
C11 . C16 . 1.375(6) yes
C12 . C13 . 1.373(6) yes
C12 . H121 . 0.950 no
C13 . C14 . 1.382(7) yes
C13 . H131 . 0.950 no
C14 . C15 . 1.371(6) yes
C14 . H141 . 0.950 no
C15 . C16 . 1.387(6) yes
C15 . H151 . 0.950 no
C16 . H161 . 0.950 no
C17 . P1 . 1.808(5) yes
C17 . H171 . 0.950 no
C18 . C19 . 1.424(9) yes
C18 . H181 . 0.950 no
C18 . H182 . 0.950 no
C19 . H191 . 0.950 no
C19 . H192 . 0.950 no
C19 . H193 . 0.950 no
C20 . C21 . 1.462(8) yes
C20 . H201 . 0.950 no
C20 . H202 . 0.950 no
C21 . H211 . 0.950 no
C21 . H212 . 0.950 no
C21 . H213 . 0.950 no
C22 . H221 . 0.950 no
C22 . H222 . 0.950 no
C22 . H223 . 0.950 no

loop_
_geom_hbond_atom_site_label_D
_geom_hbond_site_symmetry_D
_geom_hbond_atom_site_label_H
_geom_hbond_site_symmetry_H
_geom_hbond_atom_site_label_A
_geom_hbond_site_symmetry_A
_geom_hbond_angle_DHA
_geom_hbond_distance_DH
_geom_hbond_distance_HA
_geom_hbond_distance_DA
_geom_hbond_publ_flag
C4 . H41 . O4 1_655 148 0.95 2.47 3.315(6) yes
C13 . H131 . O1 1_565 154 0.95 2.45 3.327(6) yes
C15 . H151 . O3 1_655 129 0.95 2.53 3.216(6) yes
C18 . H182 . O5 4_646 134 0.95 2.58 3.312(6) yes
C20 . H202 . O3 4_746 146 0.95 2.38 3.214(6) yes
C22 . H221 . O2 . 123 0.95 2.50 3.123(6) yes
